data_7060015
loop_
_publ_author_name
'Wang, Wen-Min'
'Xue, Cai-Long'
'Jing, Ru-Yi'
'Ma, Xin'
'Yang, Lu-Na'
'Luo, Shu-Chang'
'Wu, Zhi-Lei'

_publ_section_title
;
 Two hexanuclear lanthanide Ln6III clusters featuring remarkable
 magnetocaloric effect and slow magnetic relaxation behavior
;
_journal_issue 41
_journal_name_full 'New Journal of Chemistry'
_journal_page_first 18025
_journal_page_last 18030
_journal_paper_doi 10.1039/D0NJ03442H
_journal_volume 44
_journal_year 2020
_chemical_formula_moiety 'C62 H78 Dy6 N8 O32, 3[C2H3N], 2[CH4O]'
_chemical_formula_sum 'C70 H95 Dy6 N11 O34'
_chemical_formula_weight 2609.58
_space_group_crystal_system triclinic
_space_group_IT_number 2
_space_group_name_Hall '-P 1'
_space_group_name_H-M_alt 'P -1'
_atom_sites_solution_hydrogens mixed
_audit_creation_date 2020-09-16
_audit_creation_method
;
Olex2 1.2
(compiled 2018.05.29 svn.r3508 for OlexSys, GUI svn.r5506)
;
_audit_update_record
;
2020-09-21 deposited with the CCDC.	2020-09-24 downloaded from the CCDC.
;
_cell_angle_alpha 91.697(3)
_cell_angle_beta 114.999(2)
_cell_angle_gamma 116.737(2)
_cell_formula_units_Z 1
_cell_length_a 14.2565(6)
_cell_length_b 14.3411(7)
_cell_length_c 14.4407(7)
_cell_measurement_reflns_used 9897
_cell_measurement_temperature 150(2)
_cell_measurement_theta_max 26.43
_cell_measurement_theta_min 2.61
_cell_volume 2300.0(2)
_computing_cell_refinement 'SAINT v8.37A (Bruker, 2015)'
_computing_data_collection 'SAINT v8.37A (Bruker, 2015)'
_computing_data_reduction 'SAINT v8.37A (Bruker, 2015)'
_computing_molecular_graphics 'Olex2 (Dolomanov et al., 2009)'
_computing_publication_material 'Olex2 (Dolomanov et al., 2009)'
_computing_structure_refinement 'XL (Sheldrick, 2008)'
_computing_structure_solution 'XL (Sheldrick, 2008)'
_diffrn_ambient_temperature 149.99
_diffrn_measured_fraction_theta_full 0.997
_diffrn_measured_fraction_theta_max 0.997
_diffrn_measurement_device_type 'Bruker APEX-II CCD'
_diffrn_measurement_method '\f and \w scans'
_diffrn_radiation_type MoK\a
_diffrn_radiation_wavelength 0.71073
_diffrn_reflns_av_R_equivalents 0.0506
_diffrn_reflns_av_unetI/netI 0.0428
_diffrn_reflns_Laue_measured_fraction_full 0.997
_diffrn_reflns_Laue_measured_fraction_max 0.997
_diffrn_reflns_limit_h_max 17
_diffrn_reflns_limit_h_min -17
_diffrn_reflns_limit_k_max 17
_diffrn_reflns_limit_k_min -17
_diffrn_reflns_limit_l_max 17
_diffrn_reflns_limit_l_min -17
_diffrn_reflns_number 38431
_diffrn_reflns_point_group_measured_fraction_full 0.997
_diffrn_reflns_point_group_measured_fraction_max 0.997
_diffrn_reflns_theta_full 25.242
_diffrn_reflns_theta_max 26.019
_diffrn_reflns_theta_min 2.607
_diffrn_standards_number 0
_exptl_absorpt_coefficient_mu 4.885
_exptl_absorpt_correction_T_max 0.7454
_exptl_absorpt_correction_T_min 0.5240
_exptl_absorpt_correction_type multi-scan
_exptl_absorpt_process_details
;
SADABS-2016/2 (Bruker,2016/2) was used for absorption correction.
wR2(int) was 0.1014 before and 0.0652 after correction.
The Ratio of minimum to maximum transmission is 0.7030.
The \l/2 correction factor is Not present.
;
_exptl_crystal_colour yellow
_exptl_crystal_density_diffrn 1.884
_exptl_crystal_description block
_exptl_crystal_F_000 1158
_exptl_crystal_size_max 0.32
_exptl_crystal_size_mid 0.21
_exptl_crystal_size_min 0.14
_refine_diff_density_max 1.742
_refine_diff_density_min -0.852
_refine_diff_density_rms 0.128
_refine_ls_extinction_method none
_refine_ls_goodness_of_fit_ref 1.041
_refine_ls_hydrogen_treatment mixed
_refine_ls_matrix_type full
_refine_ls_number_parameters 498
_refine_ls_number_reflns 9035
_refine_ls_number_restraints 39
_refine_ls_restrained_S_all 1.047
_refine_ls_R_factor_all 0.0570
_refine_ls_R_factor_gt 0.0404
_refine_ls_shift/su_max 0.001
_refine_ls_shift/su_mean 0.000
_refine_ls_structure_factor_coef Fsqd
_refine_ls_weighting_details 'w=1/[\s^2^(Fo^2^)+(0.0562P)^2^+3.9929P] where P=(Fo^2^+2Fc^2^)/3'
_refine_ls_weighting_scheme calc
_refine_ls_wR_factor_gt 0.1034
_refine_ls_wR_factor_ref 0.1134
_reflns_Friedel_coverage 0.000
_reflns_number_gt 6917
_reflns_number_total 9035
_reflns_threshold_expression 'I > 2\s(I)'
_cod_data_source_file d0nj03442h2.cif
_cod_data_source_block 2
_cod_depositor_comments 'Adding full bibliography for 7060014--7060015.cif.'
_cod_original_cell_volume 2299.99(19)
_cod_database_code 7060015
_shelx_shelxl_version_number 2018/3
_shelx_space_group_comment
;
The symmetry employed for this shelxl refinement is uniquely defined
by the following loop, which should always be used as a source of
symmetry information in preference to the above space-group names.
They are only intended as comments.
;
_shelx_estimated_absorpt_t_max 0.548
_shelx_estimated_absorpt_t_min 0.304
_olex2_refinement_description
;
1. Fixed Uiso
 At 1.2 times of:
  All C(H) groups, All C(H,H) groups
 At 1.5 times of:
  All C(H,H,H) groups, All O(H) groups
2. Restrained distances
 O13-H13
 0.87 with sigma of 0.01
 O14-O16A
 2 with sigma of 0.02
 H12_$1-O14
 2.2 with sigma of 0.02
 O11-H11
 0.85 with sigma of 0.02
 O9-H11
 2.3 with sigma of 0.02
 C31-H13
 1.91498 with sigma of 0.02
 Dy3-H13
 2.999742 with sigma of 0.02
 O14-N4 \\sim N4-O15
 with sigma of 0.02
 O16B-N4 \\sim N4-O14
 with sigma of 0.02
 O16B-N4 \\sim N4-O15
 with sigma of 0.02
 O16B-N4 \\sim N4-O16A
 with sigma of 0.02
3. Rigid bond restraints
 N4, O14
 with sigma for 1-2 distances of 0.01 and sigma for 1-3 distances of 0.02
 O16B, N4, O14, O15
 with sigma for 1-2 distances of 0.01 and sigma for 1-3 distances of 0.02
 O16B, N4, O14
 with sigma for 1-2 distances of 0.001 and sigma for 1-3 distances of 0.002
 O14, N4, O16A, O16B
 with sigma for 1-2 distances of 0.01 and sigma for 1-3 distances of 0.02
4. Uiso/Uaniso restraints and constraints
N4 \\sim O14: within 2A with sigma of 0.01 and sigma for terminal atoms of 0.02
N4 \\sim O15: within 2A with sigma of 0.01 and sigma for terminal atoms of 0.02
Uanis(C15) \\sim Ueq: with sigma of 0.01 and sigma for terminal atoms of 0.02
Uanis(O16B) = Uanis(O16A)
5. Others
 Sof(O16B)=1-FVAR(1)
 Sof(O16A)=FVAR(1)
6.a Secondary CH2 refined with riding coordinates:
 C1(H1A,H1B)
6.b Aromatic/amide H refined with riding coordinates:
 C3(H3), C4(H4), C28(H28), C12(H12A), C11(H11A), C10(H10), C18(H18), C23(H23),
 C8(H8), C5(H5)
6.c Fitted hexagon refined as free rotating group:
 C14(C13,C12,C11,C10,C9)
6.d Idealised Me refined as rotating group:
 C16(H16A,H16B,H16C), C30(H30A,H30B,H30C), C31(H31A,H31B,H31C), C25(H25A,H25B,
 H25C), C21(H21A,H21B,H21C), C26(H26A,H26B,H26C), C20(H20A,H20B,H20C), C15(H15A,
 H15B,H15C)
;
_olex2_submission_special_instructions 'No special instructions were received'

loop_
_space_group_symop_operation_xyz
'x, y, z'
'-x, -y, -z'

loop_
_atom_site_label
_atom_site_type_symbol
_atom_site_fract_x
_atom_site_fract_y
_atom_site_fract_z
_atom_site_U_iso_or_equiv
_atom_site_adp_type
_atom_site_occupancy
_atom_site_site_symmetry_order
_atom_site_calc_flag
_atom_site_refinement_flags_posn
_atom_site_refinement_flags_adp
_atom_site_refinement_flags_occupancy
_atom_site_disorder_assembly
_atom_site_disorder_group
Dy1 Dy 0.62390(3) 0.29769(3) 0.73977(3) 0.05013(10) Uani 1 1 d . . . . .
Dy2 Dy 0.35810(3) 0.31464(3) 0.59922(3) 0.04924(10) Uani 1 1 d . . . . .
Dy3 Dy 0.34520(3) 0.46137(3) 0.37208(3) 0.05003(10) Uani 1 1 d D . . . .
O6 O 0.2157(4) 0.3677(4) 0.5781(4) 0.0580(13) Uani 1 1 d . . . . .
O10 O 0.7983(5) 0.2877(4) 0.8105(4) 0.0586(12) Uani 1 1 d . . . . .
O1 O 0.2475(4) 0.5268(4) 0.2413(4) 0.0535(12) Uani 1 1 d . . . . .
O2 O 0.2582(4) 0.2955(4) 0.4171(4) 0.0509(11) Uani 1 1 d . . . . .
O3 O 0.4110(4) 0.1839(4) 0.6484(4) 0.0492(11) Uani 1 1 d . . . . .
O5 O 0.2841(4) 0.2503(4) 0.7147(4) 0.0563(12) Uani 1 1 d . . . . .
O13 O 0.2388(4) 0.5008(4) 0.4478(4) 0.0562(12) Uani 1 1 d D . . . .
H13 H 0.222(5) 0.465(5) 0.492(4) 0.084 Uiso 1 1 d DR . . . .
O9 O 0.6095(4) 0.1910(4) 0.6051(4) 0.0602(13) Uani 1 1 d D . . . .
O14 O 0.3381(5) 0.3494(5) 0.2504(5) 0.0699(14) Uani 1 1 d D U . . .
O0AA O 0.5402(4) 0.1231(4) 0.7896(4) 0.0609(13) Uani 1 1 d . . . . .
N1 N 0.1236(5) 0.3291(5) 0.2503(5) 0.0507(13) Uani 1 1 d . . . . .
O8 O 0.6999(5) 0.3502(4) 0.9222(4) 0.0604(13) Uani 1 1 d . . . . .
O7 O 0.5329(4) 0.3969(4) 0.7731(4) 0.0556(12) Uani 1 1 d . . . . .
O11 O 0.5324(4) 0.3497(4) 0.5859(4) 0.0496(11) Uani 1 1 d D . . . .
N2 N 0.0984(5) 0.1291(5) 0.3905(5) 0.0561(15) Uani 1 1 d . . . . .
C16 C 0.1595(8) 0.1521(8) 0.7860(7) 0.070(2) Uani 1 1 d . . . . .
H16A H 0.191736 0.104098 0.787868 0.106 Uiso 1 1 calc GR . . . .
H16B H 0.071834 0.108369 0.754975 0.106 Uiso 1 1 calc GR . . . .
H16C H 0.194791 0.194716 0.858389 0.106 Uiso 1 1 calc GR . . . .
C17 C 0.1900(7) 0.2265(6) 0.7203(6) 0.0562(17) Uani 1 1 d . . . . .
N3 N 0.1833(5) 0.1318(5) 0.4890(5) 0.0529(14) Uani 1 1 d . . . . .
C3 C -0.0602(7) 0.2777(8) 0.0926(7) 0.073(2) Uani 1 1 d . . . . .
H3 H -0.104540 0.295713 0.033219 0.088 Uiso 1 1 calc R . . . .
C19 C 0.1297(7) 0.3337(7) 0.6008(8) 0.066(2) Uani 1 1 d . . . . .
C30 C 0.9696(9) 0.2743(10) 0.8530(9) 0.097(3) Uani 1 1 d . . . . .
H30A H 1.012770 0.343957 0.905628 0.145 Uiso 1 1 calc GR . . . .
H30B H 1.014292 0.277439 0.815833 0.145 Uiso 1 1 calc GR . . . .
H30C H 0.961991 0.216438 0.888745 0.145 Uiso 1 1 calc GR . . . .
C7 C 0.1471(6) 0.2170(6) 0.3641(6) 0.0498(16) Uani 1 1 d . . . . .
C2 C 0.0616(6) 0.3542(6) 0.1653(6) 0.0561(17) Uani 1 1 d . . . . .
O12 O 0.4471(4) 0.4882(4) 0.5661(4) 0.0495(11) Uani 1 1 d . . . . .
C4 C -0.1131(7) 0.1790(8) 0.1079(8) 0.081(3) Uani 1 1 d . . . . .
H4 H -0.194347 0.126537 0.058542 0.098 Uiso 1 1 calc R . . . .
C31 C 0.1550(9) 0.5384(9) 0.4043(9) 0.080(3) Uani 1 1 d D . . . .
H31A H 0.075617 0.477314 0.352728 0.121 Uiso 1 1 calc GR . . . .
H31B H 0.183115 0.593740 0.369042 0.121 Uiso 1 1 calc GR . . . .
H31C H 0.149391 0.569709 0.461674 0.121 Uiso 1 1 calc GR . . . .
C27 C 0.6773(7) 0.1668(7) 0.5903(6) 0.0590(18) Uani 1 1 d . . . . .
C28 C 0.7926(7) 0.1951(7) 0.6693(7) 0.0616(19) Uani 1 1 d . . . . .
H28 H 0.837553 0.174156 0.649814 0.074 Uiso 1 1 calc R . . . .
C29 C 0.8461(7) 0.2516(7) 0.7740(7) 0.0617(19) Uani 1 1 d . . . . .
C25 C 0.7788(9) 0.4274(9) 1.1034(8) 0.085(3) Uani 1 1 d . . . . .
H25A H 0.743861 0.359607 1.122094 0.128 Uiso 1 1 calc GR . . . .
H25B H 0.782215 0.484792 1.145637 0.128 Uiso 1 1 calc GR . . . .
H25C H 0.860245 0.448178 1.117995 0.128 Uiso 1 1 calc GR . . . .
C14 C 0.3502(3) 0.0857(3) 0.6611(4) 0.0534(17) Uani 1 1 d . . . . .
C13 C 0.4186(3) 0.0542(3) 0.7396(3) 0.0512(16) Uani 1 1 d G . . . .
C12 C 0.3628(4) -0.0450(4) 0.7592(4) 0.0578(18) Uani 1 1 d G . . . .
H12A H 0.409518 -0.066556 0.812810 0.069 Uiso 1 1 calc R . . . .
C11 C 0.2386(4) -0.1126(3) 0.7004(4) 0.066(2) Uani 1 1 d G . . . .
H11A H 0.200426 -0.180359 0.713816 0.080 Uiso 1 1 calc R . . . .
C10 C 0.1702(3) -0.0810(4) 0.6219(4) 0.064(2) Uani 1 1 d G . . . .
H10 H 0.085314 -0.127250 0.581757 0.077 Uiso 1 1 calc R . . . .
C9 C 0.2260(3) 0.0181(4) 0.6023(3) 0.0535(17) Uani 1 1 d G . . . .
C18 C 0.1135(7) 0.2650(7) 0.6649(7) 0.067(2) Uani 1 1 d . . . . .
H18 H 0.043736 0.241581 0.672100 0.080 Uiso 1 1 calc R . . . .
C24 C 0.7024(7) 0.4117(7) 0.9880(7) 0.065(2) Uani 1 1 d . . . . .
C21 C 0.4818(8) 0.5078(8) 0.8421(7) 0.072(2) Uani 1 1 d . . . . .
H21A H 0.474425 0.536975 0.780465 0.108 Uiso 1 1 calc GR . . . .
H21B H 0.522789 0.567156 0.905621 0.108 Uiso 1 1 calc GR . . . .
H21C H 0.401515 0.455124 0.830313 0.108 Uiso 1 1 calc GR . . . .
C23 C 0.6368(7) 0.4658(7) 0.9592(6) 0.064(2) Uani 1 1 d . . . . .
H23 H 0.651050 0.515771 1.015161 0.077 Uiso 1 1 calc R . . . .
C8 C 0.1505(6) 0.0405(6) 0.5114(6) 0.0561(18) Uani 1 1 d . . . . .
H8 H 0.070779 -0.017189 0.465124 0.067 Uiso 1 1 calc R . . . .
C6 C 0.0677(6) 0.2308(6) 0.2648(6) 0.0548(17) Uani 1 1 d . . . . .
C22 C 0.5535(7) 0.4530(7) 0.8573(7) 0.0605(19) Uani 1 1 d . . . . .
C1 C 0.1314(7) 0.4646(7) 0.1545(6) 0.064(2) Uani 1 1 d . . . . .
H1A H 0.137192 0.456461 0.089096 0.076 Uiso 1 1 calc R . . . .
H1B H 0.087188 0.503434 0.146871 0.076 Uiso 1 1 calc R . . . .
C26 C 0.6299(8) 0.1043(8) 0.4810(8) 0.074(2) Uani 1 1 d . . . . .
H26A H 0.569405 0.028870 0.468039 0.112 Uiso 1 1 calc GR . . . .
H26B H 0.696117 0.106134 0.473963 0.112 Uiso 1 1 calc GR . . . .
H26C H 0.593069 0.136675 0.429177 0.112 Uiso 1 1 calc GR . . . .
C5 C -0.0482(7) 0.1543(8) 0.1963(7) 0.071(2) Uani 1 1 d . . . . .
H5 H -0.084307 0.085274 0.208313 0.085 Uiso 1 1 calc R . . . .
C20 C 0.0429(9) 0.3723(9) 0.5532(10) 0.091(3) Uani 1 1 d . . . . .
H20A H 0.085791 0.451625 0.578280 0.136 Uiso 1 1 calc GR . . . .
H20B H -0.019183 0.340572 0.574544 0.136 Uiso 1 1 calc GR . . . .
H20C H 0.004986 0.350167 0.475670 0.136 Uiso 1 1 calc GR . . . .
C15 C 0.6127(8) 0.0855(8) 0.8622(8) 0.083(3) Uani 1 1 d . U . . .
H15A H 0.697338 0.133710 0.882142 0.125 Uiso 1 1 calc GR . . . .
H15B H 0.586226 0.011681 0.827914 0.125 Uiso 1 1 calc GR . . . .
H15C H 0.603910 0.085635 0.925940 0.125 Uiso 1 1 calc GR . . . .
O15 O 0.3645(9) 0.2297(8) 0.1762(8) 0.130(3) Uani 1 1 d D U . . .
N4 N 0.2934(9) 0.2745(8) 0.1663(7) 0.112(3) Uani 1 1 d D U . . .
H12 H 0.477(4) 0.541(8) 0.618(7) 0.12(5) Uiso 1 1 d D . . . .
O16B O 0.1897(16) 0.2400(18) 0.0659(11) 0.200(8) Uani 0.81(3) 1 d D U P A 2
O16A O 0.203(7) 0.294(7) 0.102(3) 0.200(8) Uani 0.19(3) 1 d D U P A 1
H11 H 0.529(9) 0.301(6) 0.544(3) 0.12(4) Uiso 1 1 d D . . . .

loop_
_atom_site_aniso_label
_atom_site_aniso_U_11
_atom_site_aniso_U_22
_atom_site_aniso_U_33
_atom_site_aniso_U_23
_atom_site_aniso_U_13
_atom_site_aniso_U_12
Dy1 0.04551(18) 0.0625(2) 0.04605(19) 0.01808(15) 0.02120(15) 0.03120(16)
Dy2 0.04412(17) 0.0616(2) 0.0480(2) 0.01882(15) 0.02303(14) 0.03067(15)
Dy3 0.04206(17) 0.0616(2) 0.04681(19) 0.01803(15) 0.01957(14) 0.02854(15)
O6 0.055(3) 0.072(3) 0.069(3) 0.030(3) 0.039(3) 0.041(3)
O10 0.060(3) 0.073(3) 0.054(3) 0.020(3) 0.026(3) 0.044(3)
O1 0.043(2) 0.068(3) 0.046(3) 0.021(2) 0.018(2) 0.029(2)
O2 0.042(2) 0.056(3) 0.053(3) 0.017(2) 0.021(2) 0.025(2)
O3 0.050(3) 0.057(3) 0.050(3) 0.022(2) 0.027(2) 0.031(2)
O5 0.054(3) 0.072(3) 0.056(3) 0.022(3) 0.031(2) 0.037(3)
O13 0.058(3) 0.078(3) 0.058(3) 0.033(3) 0.034(3) 0.047(3)
O9 0.049(3) 0.077(3) 0.056(3) 0.009(3) 0.024(2) 0.035(3)
O14 0.067(3) 0.088(4) 0.072(3) 0.024(3) 0.042(3) 0.045(3)
O0AA 0.050(3) 0.069(3) 0.059(3) 0.028(3) 0.019(2) 0.033(3)
N1 0.043(3) 0.066(4) 0.045(3) 0.018(3) 0.019(3) 0.031(3)
O8 0.058(3) 0.073(3) 0.054(3) 0.026(3) 0.029(3) 0.035(3)
O7 0.053(3) 0.068(3) 0.052(3) 0.013(2) 0.028(2) 0.033(2)
O11 0.049(3) 0.056(3) 0.055(3) 0.021(2) 0.028(2) 0.032(2)
N2 0.047(3) 0.065(4) 0.050(4) 0.022(3) 0.017(3) 0.028(3)
C16 0.072(5) 0.097(6) 0.071(6) 0.037(5) 0.049(5) 0.050(5)
C17 0.054(4) 0.069(5) 0.051(4) 0.019(4) 0.029(3) 0.032(4)
N3 0.044(3) 0.062(4) 0.048(3) 0.015(3) 0.018(3) 0.027(3)
C3 0.053(4) 0.088(6) 0.059(5) 0.032(5) 0.017(4) 0.029(4)
C19 0.061(5) 0.070(5) 0.087(6) 0.032(5) 0.046(5) 0.039(4)
C30 0.080(6) 0.149(10) 0.082(7) 0.026(7) 0.030(6) 0.084(7)
C7 0.042(3) 0.061(4) 0.045(4) 0.014(3) 0.018(3) 0.027(3)
C2 0.044(4) 0.068(5) 0.050(4) 0.012(4) 0.018(3) 0.028(3)
O12 0.045(2) 0.059(3) 0.049(3) 0.016(2) 0.025(2) 0.028(2)
C4 0.042(4) 0.083(6) 0.075(6) 0.031(5) 0.014(4) 0.011(4)
C31 0.085(6) 0.112(7) 0.103(8) 0.058(6) 0.063(6) 0.076(6)
C27 0.055(4) 0.066(5) 0.057(5) 0.015(4) 0.029(4) 0.031(4)
C28 0.063(4) 0.078(5) 0.062(5) 0.025(4) 0.034(4) 0.045(4)
C29 0.056(4) 0.076(5) 0.061(5) 0.026(4) 0.026(4) 0.041(4)
C25 0.095(7) 0.105(8) 0.063(6) 0.024(5) 0.036(5) 0.058(6)
C14 0.046(4) 0.063(4) 0.051(4) 0.011(3) 0.020(3) 0.032(3)
C13 0.051(4) 0.063(4) 0.043(4) 0.018(3) 0.022(3) 0.032(3)
C12 0.056(4) 0.065(5) 0.057(5) 0.025(4) 0.026(4) 0.036(4)
C11 0.062(5) 0.064(5) 0.074(6) 0.031(4) 0.033(4) 0.032(4)
C10 0.055(4) 0.065(5) 0.071(5) 0.026(4) 0.030(4) 0.030(4)
C9 0.052(4) 0.064(4) 0.059(5) 0.027(4) 0.034(4) 0.033(4)
C18 0.056(4) 0.080(5) 0.082(6) 0.033(5) 0.045(4) 0.036(4)
C24 0.058(4) 0.085(6) 0.050(5) 0.020(4) 0.028(4) 0.032(4)
C21 0.076(5) 0.087(6) 0.060(5) 0.010(4) 0.038(5) 0.043(5)
C23 0.067(5) 0.080(5) 0.046(4) 0.010(4) 0.029(4) 0.038(4)
C8 0.039(3) 0.063(4) 0.066(5) 0.028(4) 0.026(3) 0.025(3)
C6 0.047(4) 0.064(4) 0.048(4) 0.020(3) 0.018(3) 0.028(3)
C22 0.064(4) 0.076(5) 0.056(5) 0.019(4) 0.036(4) 0.041(4)
C1 0.053(4) 0.076(5) 0.047(4) 0.023(4) 0.014(3) 0.031(4)
C26 0.072(5) 0.090(6) 0.069(6) 0.011(5) 0.038(5) 0.045(5)
C5 0.054(4) 0.080(6) 0.053(5) 0.025(4) 0.013(4) 0.028(4)
C20 0.086(6) 0.116(8) 0.127(9) 0.073(7) 0.074(7) 0.072(6)
C15 0.059(5) 0.097(6) 0.083(6) 0.049(5) 0.017(4) 0.048(5)
O15 0.149(7) 0.121(6) 0.124(7) 0.016(5) 0.057(6) 0.082(6)
N4 0.114(5) 0.114(6) 0.081(4) 0.003(4) 0.038(4) 0.049(5)
O16B 0.200(13) 0.24(2) 0.092(8) -0.025(8) 0.003(7) 0.134(15)
O16A 0.200(13) 0.24(2) 0.092(8) -0.025(8) 0.003(7) 0.134(15)

loop_
_atom_type_symbol
_atom_type_description
_atom_type_scat_dispersion_real
_atom_type_scat_dispersion_imag
_atom_type_scat_source
C C 0.0033 0.0016 'International Tables Vol C Tables 4.2.6.8 and 6.1.1.4'
H H 0.0000 0.0000 'International Tables Vol C Tables 4.2.6.8 and 6.1.1.4'
Dy Dy -0.1892 4.4098 'International Tables Vol C Tables 4.2.6.8 and 6.1.1.4'
N N 0.0061 0.0033 'International Tables Vol C Tables 4.2.6.8 and 6.1.1.4'
O O 0.0106 0.0060 'International Tables Vol C Tables 4.2.6.8 and 6.1.1.4'

loop_
_geom_angle_atom_site_label_1
_geom_angle_atom_site_label_2
_geom_angle_atom_site_label_3
_geom_angle
_geom_angle_site_symmetry_1
_geom_angle_site_symmetry_3
_geom_angle_publ_flag
Dy2 Dy1 Dy3 62.353(9) . 2_666 ?
O10 Dy1 Dy2 172.42(13) . . ?
O10 Dy1 Dy3 113.34(13) . 2_666 ?
O10 Dy1 O3 140.82(18) . . ?
O10 Dy1 O0AA 83.28(17) . . ?
O10 Dy1 O7 143.13(18) . . ?
O10 Dy1 O11 131.24(17) . . ?
O1 Dy1 Dy2 94.52(11) 2_666 . ?
O1 Dy1 Dy3 35.31(11) 2_666 2_666 ?
O1 Dy1 O10 83.18(18) 2_666 . ?
O1 Dy1 O3 134.25(16) 2_666 . ?
O1 Dy1 O9 107.41(19) 2_666 . ?
O1 Dy1 O0AA 158.63(17) 2_666 . ?
O1 Dy1 O8 85.82(18) 2_666 . ?
O1 Dy1 O7 75.99(17) 2_666 . ?
O1 Dy1 O11 70.93(17) 2_666 . ?
O3 Dy1 Dy2 40.08(11) . . ?
O3 Dy1 Dy3 100.06(11) . 2_666 ?
O3 Dy1 O0AA 63.67(15) . . ?
O3 Dy1 O7 70.62(16) . . ?
O3 Dy1 O11 68.54(16) . . ?
O9 Dy1 Dy2 101.10(12) . . ?
O9 Dy1 Dy3 98.30(14) . 2_666 ?
O9 Dy1 O10 72.87(18) . . ?
O9 Dy1 O3 82.89(17) . . ?
O9 Dy1 O0AA 84.18(19) . . ?
O9 Dy1 O8 144.70(19) . . ?
O9 Dy1 O7 142.41(17) . . ?
O9 Dy1 O11 76.48(18) . . ?
O0AA Dy1 Dy2 100.90(11) . . ?
O0AA Dy1 Dy3 163.25(11) . 2_666 ?
O8 Dy1 Dy2 110.53(13) . . ?
O8 Dy1 Dy3 109.87(13) . 2_666 ?
O8 Dy1 O10 76.58(18) . . ?
O8 Dy1 O3 111.54(17) . . ?
O8 Dy1 O0AA 74.99(18) . . ?
O8 Dy1 O7 71.91(18) . . ?
O8 Dy1 O11 138.44(18) . . ?
O7 Dy1 Dy2 41.93(12) . . ?
O7 Dy1 Dy3 62.25(12) . 2_666 ?
O7 Dy1 O0AA 106.06(17) . . ?
O11 Dy1 Dy2 41.49(11) . . ?
O11 Dy1 Dy3 36.62(12) . 2_666 ?
O11 Dy1 O0AA 130.12(17) . . ?
O11 Dy1 O7 69.31(16) . . ?
Dy1 Dy2 Dy3 116.100(11) . . ?
Dy1 Dy2 Dy3 61.277(10) . 2_666 ?
Dy3 Dy2 Dy3 61.952(10) 2_666 . ?
O6 Dy2 Dy1 156.33(14) . . ?
O6 Dy2 Dy3 115.11(13) . 2_666 ?
O6 Dy2 Dy3 76.32(12) . . ?
O6 Dy2 O7 113.36(18) . . ?
O6 Dy2 O11 147.74(17) . . ?
O6 Dy2 N3 86.77(19) . . ?
O6 Dy2 O12 79.02(16) . . ?
O2 Dy2 Dy1 125.96(11) . . ?
O2 Dy2 Dy3 91.36(11) . 2_666 ?
O2 Dy2 Dy3 34.26(12) . . ?
O2 Dy2 O6 76.07(17) . . ?
O2 Dy2 O3 116.15(17) . . ?
O2 Dy2 O7 153.17(17) . . ?
O2 Dy2 O11 88.58(16) . . ?
O2 Dy2 N3 64.17(18) . . ?
O2 Dy2 O12 70.95(17) . . ?
O3 Dy2 Dy1 40.80(11) . . ?
O3 Dy2 Dy3 134.09(11) . . ?
O3 Dy2 Dy3 99.70(11) . 2_666 ?
O3 Dy2 O6 143.26(16) . . ?
O3 Dy2 O7 72.24(17) . . ?
O3 Dy2 O11 69.00(16) . . ?
O3 Dy2 N3 70.73(18) . . ?
O3 Dy2 O12 137.22(15) . . ?
O5 Dy2 Dy1 94.30(12) . . ?
O5 Dy2 Dy3 135.85(13) . 2_666 ?
O5 Dy2 Dy3 148.44(12) . . ?
O5 Dy2 O6 72.22(17) . . ?
O5 Dy2 O2 131.00(17) . . ?
O5 Dy2 O3 74.73(16) . . ?
O5 Dy2 O7 75.17(17) . . ?
O5 Dy2 O11 135.66(16) . . ?
O5 Dy2 N3 77.55(19) . . ?
O5 Dy2 O12 135.03(18) . . ?
O7 Dy2 Dy1 43.19(11) . . ?
O7 Dy2 Dy3 120.93(12) . . ?
O7 Dy2 Dy3 61.81(12) . 2_666 ?
O7 Dy2 N3 138.47(19) . . ?
O11 Dy2 Dy1 41.36(11) . . ?
O11 Dy2 Dy3 75.19(11) . . ?
O11 Dy2 Dy3 35.91(12) . 2_666 ?
O11 Dy2 O7 70.19(16) . . ?
O11 Dy2 N3 112.07(18) . . ?
O11 Dy2 O12 69.12(15) . . ?
N3 Dy2 Dy1 109.74(13) . . ?
N3 Dy2 Dy3 98.43(14) . . ?
N3 Dy2 Dy3 143.05(14) . 2_666 ?
O12 Dy2 Dy1 98.99(11) . . ?
O12 Dy2 Dy3 36.76(13) . . ?
O12 Dy2 Dy3 37.94(11) . 2_666 ?
O12 Dy2 O7 85.84(18) . . ?
O12 Dy2 N3 134.96(19) . . ?
Dy1 Dy3 Dy2 56.369(9) 2_666 2_666 ?
Dy1 Dy3 Dy2 153.210(13) 2_666 . ?
Dy1 Dy3 Dy3 110.454(14) 2_666 2_666 ?
Dy2 Dy3 Dy2 118.049(10) 2_666 . ?
Dy2 Dy3 Dy3 57.640(10) . 2_666 ?
Dy2 Dy3 Dy3 60.409(10) 2_666 2_666 ?
O1 Dy3 Dy1 34.22(12) . 2_666 ?
O1 Dy3 Dy2 87.72(11) . 2_666 ?
O1 Dy3 Dy2 150.05(11) . . ?
O1 Dy3 Dy3 144.66(12) . 2_666 ?
O1 Dy3 O2 128.20(16) . . ?
O1 Dy3 O13 79.78(17) . . ?
O1 Dy3 N1 65.19(18) . . ?
O1 Dy3 O11 70.67(17) . 2_666 ?
O1 Dy3 O12 142.50(17) . . ?
O1 Dy3 O12 122.30(16) . 2_666 ?
O2 Dy3 Dy1 160.95(10) . 2_666 ?
O2 Dy3 Dy2 142.68(11) . 2_666 ?
O2 Dy3 Dy2 33.31(12) . . ?
O2 Dy3 Dy3 86.43(11) . 2_666 ?
O2 Dy3 O13 80.19(16) . . ?
O2 Dy3 N1 63.45(17) . . ?
O2 Dy3 O12 105.34(16) . 2_666 ?
O2 Dy3 O12 68.85(17) . . ?
O13 Dy3 Dy1 87.25(12) . 2_666 ?
O13 Dy3 Dy2 73.88(11) . . ?
O13 Dy3 Dy2 121.21(13) . 2_666 ?
O13 Dy3 Dy3 102.85(12) . 2_666 ?
O13 Dy3 N1 73.72(19) . . ?
O13 Dy3 O12 70.26(16) . . ?
O14 Dy3 Dy1 102.84(15) . 2_666 ?
O14 Dy3 Dy2 88.47(14) . 2_666 ?
O14 Dy3 Dy2 103.15(15) . . ?
O14 Dy3 Dy3 101.46(15) . 2_666 ?
O14 Dy3 O1 91.8(2) . . ?
O14 Dy3 O2 81.47(19) . . ?
O14 Dy3 O13 148.4(2) . . ?
O14 Dy3 N1 75.09(19) . . ?
O14 Dy3 O11 120.48(19) . 2_666 ?
O14 Dy3 O12 125.43(19) . . ?
O14 Dy3 O12 74.74(19) . 2_666 ?
N1 Dy3 Dy1 99.37(13) . 2_666 ?
N1 Dy3 Dy2 147.26(13) . 2_666 ?
N1 Dy3 Dy2 93.49(13) . . ?
N1 Dy3 Dy3 149.88(13) . 2_666 ?
O11 Dy3 Dy1 37.44(12) 2_666 2_666 ?
O11 Dy3 Dy2 120.29(12) 2_666 . ?
O11 Dy3 Dy2 36.82(11) 2_666 2_666 ?
O11 Dy3 Dy3 74.39(11) 2_666 2_666 ?
O11 Dy3 O2 152.95(17) 2_666 . ?
O11 Dy3 O13 85.61(17) 2_666 . ?
O11 Dy3 N1 133.68(17) 2_666 . ?
O11 Dy3 O12 69.55(16) 2_666 2_666 ?
O11 Dy3 O12 84.73(17) 2_666 . ?
O12 Dy3 Dy1 120.13(12) . 2_666 ?
O12 Dy3 Dy1 93.66(12) 2_666 2_666 ?
O12 Dy3 Dy2 88.94(11) . 2_666 ?
O12 Dy3 Dy2 86.96(12) 2_666 . ?
O12 Dy3 Dy2 37.50(12) 2_666 2_666 ?
O12 Dy3 Dy2 35.61(12) . . ?
O12 Dy3 Dy3 35.04(10) . 2_666 ?
O12 Dy3 Dy3 35.75(12) 2_666 2_666 ?
O12 Dy3 O13 135.18(18) 2_666 . ?
O12 Dy3 N1 149.10(19) 2_666 . ?
O12 Dy3 N1 123.69(17) . . ?
O12 Dy3 O12 70.80(18) 2_666 . ?
C19 O6 Dy2 133.3(5) . . ?
C29 O10 Dy1 135.9(5) . . ?
Dy1 O1 Dy3 110.47(19) 2_666 . ?
C1 O1 Dy1 123.4(4) . 2_666 ?
C1 O1 Dy3 125.6(4) . . ?
Dy2 O2 Dy3 112.43(19) . . ?
C7 O2 Dy2 116.4(4) . . ?
C7 O2 Dy3 125.9(4) . . ?
Dy2 O3 Dy1 99.12(17) . . ?
C14 O3 Dy1 124.8(3) . . ?
C14 O3 Dy2 131.8(3) . . ?
C17 O5 Dy2 136.6(5) . . ?
C31 O13 Dy3 129.7(5) . . ?
C27 O9 Dy1 137.1(5) . . ?
N4 O14 Dy3 159.3(6) . . ?
C13 O0AA Dy1 119.1(3) . . ?
C13 O0AA C15 116.4(6) . . ?
C15 O0AA Dy1 124.3(5) . . ?
C2 N1 Dy3 119.6(5) . . ?
C2 N1 C6 119.0(6) . . ?
C6 N1 Dy3 121.2(4) . . ?
C24 O8 Dy1 138.9(5) . . ?
Dy2 O7 Dy1 94.88(17) . . ?
C22 O7 Dy1 133.6(5) . . ?
C22 O7 Dy2 130.0(5) . . ?
Dy1 O11 Dy2 97.15(17) . . ?
Dy3 O11 Dy1 105.94(19) 2_666 . ?
Dy3 O11 Dy2 107.27(18) 2_666 . ?
C7 N2 N3 110.0(6) . . ?
O5 C17 C16 117.8(7) . . ?
O5 C17 C18 122.3(7) . . ?
C18 C17 C16 119.9(7) . . ?
N2 N3 Dy2 115.2(4) . . ?
C8 N3 Dy2 130.3(5) . . ?
C8 N3 N2 114.0(6) . . ?
C4 C3 C2 119.6(8) . . ?
O6 C19 C18 124.4(7) . . ?
O6 C19 C20 116.5(7) . . ?
C18 C19 C20 119.1(7) . . ?
O2 C7 C6 116.6(6) . . ?
N2 C7 O2 126.1(6) . . ?
N2 C7 C6 117.3(6) . . ?
N1 C2 C3 120.0(7) . . ?
N1 C2 C1 115.4(6) . . ?
C3 C2 C1 124.5(7) . . ?
Dy2 O12 Dy3 104.55(18) . 2_666 ?
Dy2 O12 Dy3 107.6(2) . . ?
Dy3 O12 Dy3 109.20(18) 2_666 . ?
C3 C4 C5 119.8(8) . . ?
O9 C27 C28 124.0(7) . . ?
O9 C27 C26 116.8(7) . . ?
C28 C27 C26 119.3(7) . . ?
C29 C28 C27 124.9(7) . . ?
O10 C29 C30 115.6(8) . . ?
O10 C29 C28 124.5(7) . . ?
C28 C29 C30 120.0(8) . . ?
O3 C14 C13 116.3(3) . . ?
O3 C14 C9 123.7(3) . . ?
C13 C14 C9 120.0 . . ?
O0AA C13 C14 115.9(4) . . ?
O0AA C13 C12 124.0(4) . . ?
C14 C13 C12 120.0 . . ?
C11 C12 C13 120.0 . . ?
C10 C11 C12 120.0 . . ?
C11 C10 C9 120.0 . . ?
C14 C9 C8 122.8(4) . . ?
C10 C9 C14 120.0 . . ?
C10 C9 C8 116.9(4) . . ?
C19 C18 C17 126.4(7) . . ?
O8 C24 C25 117.8(8) . . ?
O8 C24 C23 123.8(8) . . ?
C23 C24 C25 118.4(8) . . ?
C22 C23 C24 126.3(8) . . ?
N3 C8 C9 125.1(6) . . ?
N1 C6 C7 112.5(6) . . ?
N1 C6 C5 123.0(7) . . ?
C5 C6 C7 124.5(7) . . ?
O7 C22 C21 116.7(7) . . ?
O7 C22 C23 124.2(7) . . ?
C23 C22 C21 119.2(7) . . ?
O1 C1 C2 112.8(6) . . ?
C6 C5 C4 118.5(8) . . ?
O14 N4 O15 113.4(8) . . ?
O14 N4 O16B 129.1(11) . . ?
O14 N4 O16A 95.7(15) . . ?
O15 N4 O16B 117.3(11) . . ?
O16A N4 O15 149(2) . . ?

loop_
_geom_bond_atom_site_label_1
_geom_bond_atom_site_label_2
_geom_bond_distance
_geom_bond_site_symmetry_2
_geom_bond_publ_flag
Dy1 Dy2 3.5910(5) . ?
Dy1 Dy3 3.7822(5) 2_666 ?
Dy1 O10 2.330(5) . ?
Dy1 O1 2.270(5) 2_666 ?
Dy1 O3 2.377(5) . ?
Dy1 O9 2.317(5) . ?
Dy1 O0AA 2.521(5) . ?
Dy1 O8 2.327(6) . ?
Dy1 O7 2.467(5) . ?
Dy1 O11 2.391(5) . ?
Dy2 Dy3 3.9328(5) . ?
Dy2 Dy3 3.8204(5) 2_666 ?
Dy2 O6 2.382(4) . ?
Dy2 O2 2.337(5) . ?
Dy2 O3 2.342(4) . ?
Dy2 O5 2.333(5) . ?
Dy2 O7 2.408(5) . ?
Dy2 O11 2.398(4) . ?
Dy2 N3 2.478(6) . ?
Dy2 O12 2.403(5) . ?
Dy3 Dy3 3.9916(7) 2_666 ?
Dy3 O1 2.334(5) . ?
Dy3 O2 2.395(5) . ?
Dy3 O13 2.440(5) . ?
Dy3 O14 2.283(6) . ?
Dy3 N1 2.527(6) . ?
Dy3 O11 2.346(5) 2_666 ?
Dy3 O12 2.470(5) . ?
Dy3 O12 2.427(4) 2_666 ?
O6 C19 1.288(9) . ?
O10 C29 1.271(9) . ?
O1 C1 1.400(9) . ?
O2 C7 1.297(8) . ?
O3 C14 1.349(5) . ?
O5 C17 1.267(8) . ?
O13 C31 1.441(9) . ?
O9 C27 1.254(9) . ?
O14 N4 1.299(9) . ?
O0AA C13 1.364(6) . ?
O0AA C15 1.441(8) . ?
N1 C2 1.346(9) . ?
N1 C6 1.347(9) . ?
O8 C24 1.255(10) . ?
O7 C22 1.280(9) . ?
N2 N3 1.410(8) . ?
N2 C7 1.297(9) . ?
C16 C17 1.490(11) . ?
C17 C18 1.401(11) . ?
N3 C8 1.281(9) . ?
C3 C2 1.413(11) . ?
C3 C4 1.350(12) . ?
C19 C18 1.383(11) . ?
C19 C20 1.494(11) . ?
C30 C29 1.507(11) . ?
C7 C6 1.491(10) . ?
C2 C1 1.499(11) . ?
C4 C5 1.390(12) . ?
C27 C28 1.398(11) . ?
C27 C26 1.490(12) . ?
C28 C29 1.385(12) . ?
C25 C24 1.495(12) . ?
C14 C13 1.3900 . ?
C14 C9 1.3900 . ?
C13 C12 1.3900 . ?
C12 C11 1.3900 . ?
C11 C10 1.3900 . ?
C10 C9 1.3900 . ?
C9 C8 1.458(8) . ?
C24 C23 1.413(12) . ?
C21 C22 1.501(11) . ?
C23 C22 1.386(11) . ?
C6 C5 1.355(11) . ?
O15 N4 1.391(10) . ?
N4 O16B 1.421(12) . ?
N4 O16A 1.383(17) . ?

loop_
_geom_torsion_atom_site_label_1
_geom_torsion_atom_site_label_2
_geom_torsion_atom_site_label_3
_geom_torsion_atom_site_label_4
_geom_torsion
_geom_torsion_site_symmetry_1
_geom_torsion_site_symmetry_2
_geom_torsion_site_symmetry_3
_geom_torsion_site_symmetry_4
_geom_torsion_publ_flag
Dy1 O10 C29 C30 174.2(6) . . . . ?
Dy1 O10 C29 C28 -5.5(13) . . . . ?
Dy1 O1 C1 C2 -175.6(5) 2_666 . . . ?
Dy1 O3 C14 C13 5.1(5) . . . . ?
Dy1 O3 C14 C9 -176.2(3) . . . . ?
Dy1 O9 C27 C28 8.0(13) . . . . ?
Dy1 O9 C27 C26 -171.7(6) . . . . ?
Dy1 O0AA C13 C14 2.0(5) . . . . ?
Dy1 O0AA C13 C12 178.7(3) . . . . ?
Dy1 O8 C24 C25 -172.8(6) . . . . ?
Dy1 O8 C24 C23 7.7(13) . . . . ?
Dy1 O7 C22 C21 175.6(5) . . . . ?
Dy1 O7 C22 C23 -4.2(12) . . . . ?
Dy2 O6 C19 C18 12.9(14) . . . . ?
Dy2 O6 C19 C20 -166.9(7) . . . . ?
Dy2 O2 C7 N2 -24.6(9) . . . . ?
Dy2 O2 C7 C6 153.9(5) . . . . ?
Dy2 O3 C14 C13 -146.8(3) . . . . ?
Dy2 O3 C14 C9 31.9(7) . . . . ?
Dy2 O5 C17 C16 158.7(6) . . . . ?
Dy2 O5 C17 C18 -19.3(13) . . . . ?
Dy2 O7 C22 C21 -22.6(10) . . . . ?
Dy2 O7 C22 C23 157.6(6) . . . . ?
Dy2 N3 C8 C9 -15.3(11) . . . . ?
Dy3 O1 C1 C2 13.5(9) . . . . ?
Dy3 O2 C7 N2 -176.9(6) . . . . ?
Dy3 O2 C7 C6 1.6(9) . . . . ?
Dy3 O14 N4 O15 -155.7(14) . . . . ?
Dy3 O14 N4 O16B 30(3) . . . . ?
Dy3 O14 N4 O16A 34(6) . . . . ?
Dy3 N1 C2 C3 175.5(6) . . . . ?
Dy3 N1 C2 C1 -3.3(9) . . . . ?
Dy3 N1 C6 C7 6.2(8) . . . . ?
Dy3 N1 C6 C5 -174.3(7) . . . . ?
O6 C19 C18 C17 4.1(16) . . . . ?
O2 C7 C6 N1 -5.0(9) . . . . ?
O2 C7 C6 C5 175.5(8) . . . . ?
O3 C14 C13 O0AA -4.3(5) . . . . ?
O3 C14 C13 C12 178.8(5) . . . . ?
O3 C14 C9 C10 -178.7(5) . . . . ?
O3 C14 C9 C8 8.3(6) . . . . ?
O5 C17 C18 C19 -1.7(15) . . . . ?
O9 C27 C28 C29 1.2(14) . . . . ?
O0AA C13 C12 C11 -176.7(5) . . . . ?
N1 C2 C1 O1 -5.6(10) . . . . ?
N1 C6 C5 C4 -1.2(14) . . . . ?
O8 C24 C23 C22 5.8(14) . . . . ?
N2 N3 C8 C9 173.3(6) . . . . ?
N2 C7 C6 N1 173.6(7) . . . . ?
N2 C7 C6 C5 -5.9(12) . . . . ?
C16 C17 C18 C19 -179.7(9) . . . . ?
N3 N2 C7 O2 2.0(10) . . . . ?
N3 N2 C7 C6 -176.5(6) . . . . ?
C3 C2 C1 O1 175.7(8) . . . . ?
C3 C4 C5 C6 -0.3(16) . . . . ?
C7 N2 N3 Dy2 19.9(7) . . . . ?
C7 N2 N3 C8 -167.3(6) . . . . ?
C7 C6 C5 C4 178.3(9) . . . . ?
C2 N1 C6 C7 -178.0(6) . . . . ?
C2 N1 C6 C5 1.4(12) . . . . ?
C2 C3 C4 C5 1.4(16) . . . . ?
C4 C3 C2 N1 -1.2(14) . . . . ?
C4 C3 C2 C1 177.6(9) . . . . ?
C27 C28 C29 O10 -2.3(14) . . . . ?
C27 C28 C29 C30 178.0(9) . . . . ?
C25 C24 C23 C22 -173.7(9) . . . . ?
C14 C13 C12 C11 0.0 . . . . ?
C14 C9 C8 N3 -15.3(10) . . . . ?
C13 C14 C9 C10 0.0 . . . . ?
C13 C14 C9 C8 -173.0(6) . . . . ?
C13 C12 C11 C10 0.0 . . . . ?
C12 C11 C10 C9 0.0 . . . . ?
C11 C10 C9 C14 0.0 . . . . ?
C11 C10 C9 C8 173.4(5) . . . . ?
C10 C9 C8 N3 171.5(6) . . . . ?
C9 C14 C13 O0AA 176.9(5) . . . . ?
C9 C14 C13 C12 0.0 . . . . ?
C24 C23 C22 O7 -6.9(14) . . . . ?
C24 C23 C22 C21 173.3(8) . . . . ?
C6 N1 C2 C3 -0.3(11) . . . . ?
C6 N1 C2 C1 -179.1(7) . . . . ?
C26 C27 C28 C29 -179.0(8) . . . . ?
C20 C19 C18 C17 -176.1(10) . . . . ?
C15 O0AA C13 C14 -173.0(6) . . . . ?
C15 O0AA C13 C12 3.7(9) . . . . ?
